data_1561284
loop_
_publ_author_name
'Tian, Hong-Hong'
'Chen, Liang-Ting'
'Zhang, Rong-Lan'
'Zhao, Jian-She'
'Liu, Chi-Yang'
'Weng, Ng Seik'

_publ_section_title
;
 A novel stable 3D luminescent uranyl complex for highly efficient and
 sensitive recognition of Ru3+ and biomolecules
;
_journal_name_full 'Journal of Solid State Chemistry'
_journal_page_first 674
_journal_page_last 681
_journal_paper_doi 10.1016/j.jssc.2017.11.032
_journal_volume 258
_journal_year 2018
_chemical_formula_moiety 'U O2 (C7 H6 N5 O4), (C4 H9 N O)'
_chemical_formula_sum 'C11 H15 N6 O8 U'
_chemical_formula_weight 597.32
_space_group_crystal_system tetragonal
_space_group_IT_number 88
_space_group_name_Hall '-I 4ad'
_space_group_name_H-M_alt 'I 41/a :2'
_atom_sites_solution_hydrogens geom
_cell_angle_alpha 90
_cell_angle_beta 90
_cell_angle_gamma 90
_cell_formula_units_Z 16
_cell_length_a 13.8792(9)
_cell_length_b 13.8792
_cell_length_c 39.672(3)
_cell_measurement_reflns_used 3448
_cell_measurement_temperature 293(2)
_cell_measurement_theta_max 22.1445
_cell_measurement_theta_min 2.3153
_cell_volume 7642.1(8)
_computing_structure_refinement 'SHELXL-2014/6 (Sheldrick, 2014)'
_diffrn_ambient_temperature 293(2)
_diffrn_measured_fraction_theta_full 0.999
_diffrn_measured_fraction_theta_max 0.995
_diffrn_measurement_device_type 'Bruker SMART APEX diffractometer'
_diffrn_radiation_type MoK\a
_diffrn_radiation_wavelength 0.71073
_diffrn_reflns_av_R_equivalents 0.0578
_diffrn_reflns_av_unetI/netI 0.0456
_diffrn_reflns_Laue_measured_fraction_full 0.999
_diffrn_reflns_Laue_measured_fraction_max 0.995
_diffrn_reflns_limit_h_max 17
_diffrn_reflns_limit_h_min -12
_diffrn_reflns_limit_k_max 15
_diffrn_reflns_limit_k_min -17
_diffrn_reflns_limit_l_max 49
_diffrn_reflns_limit_l_min -48
_diffrn_reflns_number 21150
_diffrn_reflns_point_group_measured_fraction_full 0.999
_diffrn_reflns_point_group_measured_fraction_max 0.995
_diffrn_reflns_theta_full 25.242
_diffrn_reflns_theta_max 26.461
_diffrn_reflns_theta_min 2.053
_exptl_absorpt_coefficient_mu 8.545
_exptl_absorpt_correction_T_max 1
_exptl_absorpt_correction_T_min 0.692373
_exptl_absorpt_correction_type multi-scan
_exptl_crystal_colour yellow
_exptl_crystal_density_diffrn 2.077
_exptl_crystal_description prism
_exptl_crystal_F_000 4464
_refine_diff_density_max 1.186
_refine_diff_density_min -0.869
_refine_diff_density_rms 0.106
_refine_ls_extinction_coef .
_refine_ls_extinction_method none
_refine_ls_goodness_of_fit_ref 0.937
_refine_ls_hydrogen_treatment constr
_refine_ls_matrix_type full
_refine_ls_number_parameters 181
_refine_ls_number_reflns 3932
_refine_ls_number_restraints 0
_refine_ls_restrained_S_all 0.937
_refine_ls_R_factor_all 0.0569
_refine_ls_R_factor_gt 0.0347
_refine_ls_shift/su_max 0.001
_refine_ls_shift/su_mean 0.001
_refine_ls_structure_factor_coef Fsqd
_refine_ls_weighting_details 'w=1/[\s^2^(Fo^2^)+(0.0472P)^2^] where P=(Fo^2^+2Fc^2^)/3'
_refine_ls_weighting_scheme calc
_refine_ls_wR_factor_gt 0.0785
_refine_ls_wR_factor_ref 0.0860
_reflns_number_gt 2731
_reflns_number_total 3932
_reflns_threshold_expression 'I > 2\s(I)'
_cod_data_source_file JSSC-2018-258-674.cif
_cod_data_source_block u
_cod_original_cell_volume 7642.1(11)
_cod_original_sg_symbol_H-M 'I 41/a'
_cod_database_code 1561284
_shelxl_version_number 2014/6

loop_
_space_group_symop_operation_xyz
'x, y, z'
'-x+1/2, -y, z+1/2'
'-y+3/4, x+1/4, z+1/4'
'y+3/4, -x+3/4, z+3/4'
'x+1/2, y+1/2, z+1/2'
'-x+1, -y+1/2, z+1'
'-y+5/4, x+3/4, z+3/4'
'y+5/4, -x+5/4, z+5/4'
'-x, -y, -z'
'x-1/2, y, -z-1/2'
'y-3/4, -x-1/4, -z-1/4'
'-y-3/4, x-3/4, -z-3/4'
'-x+1/2, -y+1/2, -z+1/2'
'x, y+1/2, -z'
'y-1/4, -x+1/4, -z+1/4'
'-y-1/4, x-1/4, -z-1/4'

loop_
_atom_site_label
_atom_site_type_symbol
_atom_site_fract_x
_atom_site_fract_y
_atom_site_fract_z
_atom_site_U_iso_or_equiv
_atom_site_adp_type
_atom_site_occupancy
_atom_site_site_symmetry_order
_atom_site_calc_flag
_atom_site_refinement_flags_posn
_atom_site_refinement_flags_adp
_atom_site_refinement_flags_occupancy
_atom_site_disorder_assembly
_atom_site_disorder_group
U1 U 0.71854(2) 0.42445(2) 0.06691(2) 0.06076(13) Uani 1 1 d . . . . .
O1 O 0.5547(3) 0.4012(5) 0.08744(11) 0.0901(19) Uani 1 1 d . . . . .
O2 O 0.5634(3) 0.4556(4) 0.03625(11) 0.0783(16) Uani 1 1 d . . . . .
O3 O 0.1283(3) 0.5528(5) -0.03949(11) 0.100(2) Uani 1 1 d . . . . .
O4 O 0.1207(4) 0.5274(3) 0.12372(10) 0.0629(12) Uani 1 1 d . . . . .
O5 O 0.1434(4) 0.3903(3) 0.14850(10) 0.0748(15) Uani 1 1 d . . . . .
O6 O 0.7170(4) 0.3058(4) 0.05348(13) 0.0864(16) Uani 1 1 d . . . . .
O7 O 0.7173(4) 0.5396(4) 0.08014(13) 0.0873(17) Uani 1 1 d . . . . .
N1 N 0.3725(4) 0.4712(5) 0.02864(13) 0.0754(19) Uani 1 1 d . . . . .
H1 H 0.4134 0.4915 0.0133 0.090 Uiso 1 1 calc R U . . .
N2 N 0.2506(3) 0.5161(5) -0.00640(13) 0.0655(16) Uani 1 1 d . . . . .
N3 N 0.0914(3) 0.4976(5) 0.01223(12) 0.0672(17) Uani 1 1 d . . . . .
N4 N 0.2192(3) 0.4516(4) 0.04793(12) 0.0521(13) Uani 1 1 d . . . . .
N5 N 0.0636(3) 0.4327(4) 0.06389(10) 0.0485(13) Uani 1 1 d . . . . .
H5 H 0.0023 0.4466 0.0609 0.058 Uiso 1 1 calc R U . . .
C1 C 0.5142(5) 0.4293(6) 0.06164(17) 0.073(2) Uani 1 1 d . . . . .
C2 C 0.4087(4) 0.4285(6) 0.06000(16) 0.080(2) Uani 1 1 d . . . . .
H2A H 0.3860 0.3626 0.0617 0.096 Uiso 1 1 calc R U . . .
H2B H 0.3830 0.4641 0.0790 0.096 Uiso 1 1 calc R U . . .
C3 C 0.2789(4) 0.4795(5) 0.02335(16) 0.0609(19) Uani 1 1 d . . . . .
C4 C 0.1559(5) 0.5217(6) -0.01038(16) 0.074(2) Uani 1 1 d . . . . .
C5 C 0.1268(4) 0.4611(5) 0.04131(13) 0.0471(15) Uani 1 1 d . . . . .
C6 C 0.0923(4) 0.3798(4) 0.09317(12) 0.0406(13) Uani 1 1 d . . . . .
H6A H 0.1467 0.3394 0.0872 0.049 Uiso 1 1 calc R U . . .
H6B H 0.0398 0.3375 0.0996 0.049 Uiso 1 1 calc R U . . .
C7 C 0.1193(5) 0.4378(5) 0.12277(14) 0.0505(15) Uani 1 1 d . . . . .

loop_
_atom_site_aniso_label
_atom_site_aniso_U_11
_atom_site_aniso_U_22
_atom_site_aniso_U_33
_atom_site_aniso_U_23
_atom_site_aniso_U_13
_atom_site_aniso_U_12
U1 0.03815(15) 0.1068(3) 0.03737(15) 0.02803(13) -0.00242(10) -0.00158(13)
O1 0.039(3) 0.183(6) 0.049(3) 0.054(3) -0.006(2) -0.001(3)
O2 0.039(2) 0.149(5) 0.047(3) 0.044(3) 0.003(2) -0.002(3)
O3 0.039(3) 0.219(7) 0.041(3) 0.062(3) -0.004(2) -0.002(3)
O4 0.103(4) 0.044(3) 0.041(2) 0.0080(19) -0.021(2) 0.001(2)
O5 0.142(5) 0.045(3) 0.037(2) 0.0036(19) -0.039(3) -0.001(3)
O6 0.092(4) 0.095(4) 0.073(3) -0.003(3) -0.021(3) -0.001(3)
O7 0.068(3) 0.119(5) 0.075(4) 0.044(3) -0.012(3) 0.007(3)
N1 0.035(3) 0.143(6) 0.049(3) 0.046(3) -0.003(2) -0.008(3)
N2 0.031(3) 0.129(5) 0.037(3) 0.032(3) -0.003(2) -0.002(3)
N3 0.039(3) 0.128(5) 0.034(3) 0.030(3) -0.001(2) 0.000(3)
N4 0.037(3) 0.086(4) 0.033(3) 0.019(3) -0.004(2) 0.000(3)
N5 0.033(2) 0.086(4) 0.027(2) 0.012(2) -0.0041(19) 0.001(2)
C1 0.039(4) 0.127(7) 0.054(4) 0.034(4) -0.006(3) -0.006(4)
C2 0.040(4) 0.152(7) 0.048(4) 0.047(4) -0.008(3) -0.002(4)
C3 0.042(4) 0.102(6) 0.039(3) 0.025(3) -0.005(3) -0.004(4)
C4 0.049(4) 0.137(7) 0.036(4) 0.036(4) -0.002(3) 0.000(4)
C5 0.037(3) 0.072(4) 0.031(3) 0.008(3) -0.006(2) -0.002(3)
C6 0.040(3) 0.057(4) 0.025(3) 0.006(2) -0.003(2) -0.008(3)
C7 0.065(4) 0.055(4) 0.032(3) 0.005(3) -0.009(3) -0.005(3)

loop_
_atom_type_symbol
_atom_type_description
_atom_type_scat_dispersion_real
_atom_type_scat_dispersion_imag
_atom_type_scat_source
C C 0.0033 0.0016 'International Tables Vol C Tables 4.2.6.8 and 6.1.1.4'
H H 0.0000 0.0000 'International Tables Vol C Tables 4.2.6.8 and 6.1.1.4'
N N 0.0061 0.0033 'International Tables Vol C Tables 4.2.6.8 and 6.1.1.4'
O O 0.0106 0.0060 'International Tables Vol C Tables 4.2.6.8 and 6.1.1.4'
U U -9.6767 9.6646 'International Tables Vol C Tables 4.2.6.8 and 6.1.1.4'

loop_
_geom_angle_atom_site_label_1
_geom_angle_atom_site_label_2
_geom_angle_atom_site_label_3
_geom_angle
_geom_angle_site_symmetry_1
_geom_angle_site_symmetry_3
O7 U1 O6 178.6(3) . .
O7 U1 O3 91.5(2) . 9_665
O6 U1 O3 89.8(2) . 9_665
O7 U1 O5 90.1(2) . 12_766
O6 U1 O5 90.9(2) . 12_766
O3 U1 O5 64.33(14) 9_665 12_766
O7 U1 O1 90.7(2) . .
O6 U1 O1 88.0(2) . .
O3 U1 O1 172.67(15) 9_665 .
O5 U1 O1 122.69(13) 12_766 .
O7 U1 O4 89.4(2) . 12_766
O6 U1 O4 90.4(2) . 12_766
O3 U1 O4 116.74(14) 9_665 12_766
O5 U1 O4 52.41(13) 12_766 12_766
O1 U1 O4 70.29(13) . 12_766
O7 U1 O2 88.8(2) . .
O6 U1 O2 90.2(2) . .
O3 U1 O2 121.03(13) 9_665 .
O5 U1 O2 174.53(13) 12_766 .
O1 U1 O2 52.01(13) . .
O4 U1 O2 122.23(13) 12_766 .
O7 U1 N2 89.3(2) . 9_665
O6 U1 N2 91.1(2) . 9_665
O3 U1 N2 52.41(14) 9_665 9_665
O5 U1 N2 116.69(14) 12_766 9_665
O1 U1 N2 120.63(14) . 9_665
O4 U1 N2 169.02(14) 12_766 9_665
O2 U1 N2 68.64(14) . 9_665
C1 O1 U1 96.1(4) . .
C1 O2 U1 91.6(4) . .
C4 O3 U1 100.7(4) . 9_665
C7 O4 U1 93.2(3) . 15_565
C7 O5 U1 94.8(4) . 15_565
C3 N1 C2 120.4(5) . .
C4 N2 C3 114.6(5) . .
C4 N2 U1 92.0(3) . 9_665
C3 N2 U1 153.1(4) . 9_665
C4 N3 C5 115.6(5) . .
C5 N4 C3 115.4(5) . .
C5 N5 C6 121.4(5) . .
O1 C1 O2 120.4(6) . .
O1 C1 C2 119.3(6) . .
O2 C1 C2 120.3(6) . .
O1 C1 U1 58.4(3) . .
O2 C1 U1 61.9(3) . .
C2 C1 U1 177.5(5) . .
N1 C2 C1 112.1(5) . .
N1 C3 N4 117.9(5) . .
N1 C3 N2 117.4(5) . .
N4 C3 N2 124.7(5) . .
O3 C4 N3 119.7(6) . .
O3 C4 N2 114.9(5) . .
N3 C4 N2 125.5(6) . .
O3 C4 U1 53.7(3) . 9_665
N3 C4 U1 173.2(5) . 9_665
N2 C4 U1 61.2(3) . 9_665
N5 C5 N4 119.0(5) . .
N5 C5 N3 116.8(5) . .
N4 C5 N3 124.2(5) . .
N5 C6 C7 115.9(5) . .
O4 C7 O5 119.6(5) . .
O4 C7 C6 125.1(5) . .
O5 C7 C6 115.4(5) . .
O4 C7 U1 60.7(3) . 15_565
O5 C7 U1 58.9(3) . 15_565
C6 C7 U1 174.2(4) . 15_565

loop_
_geom_bond_atom_site_label_1
_geom_bond_atom_site_label_2
_geom_bond_distance
_geom_bond_site_symmetry_2
U1 O7 1.683(6) .
U1 O6 1.731(5) .
U1 O3 2.409(4) 9_665
U1 O5 2.430(4) 12_766
U1 O1 2.437(4) .
U1 O4 2.471(4) 12_766
U1 O2 2.510(4) .
U1 N2 2.575(5) 9_665
O1 C1 1.231(7) .
O2 C1 1.270(7) .
O3 C4 1.291(7) .
O3 U1 2.409(4) 9_665
O4 C7 1.245(7) .
O4 U1 2.471(4) 15_565
O5 C7 1.260(7) .
O5 U1 2.430(4) 15_565
N1 C3 1.321(8) .
N1 C2 1.467(7) .
N2 C4 1.326(8) .
N2 C3 1.344(7) .
N2 U1 2.574(5) 9_665
N3 C4 1.310(7) .
N3 C5 1.353(7) .
N4 C5 1.316(7) .
N4 C3 1.336(7) .
N5 C5 1.314(7) .
N5 C6 1.431(6) .
C1 C2 1.466(8) .
C4 U1 2.937(6) 9_665
C6 C7 1.472(8) .
C7 U1 2.829(6) 15_565
